data_7714967
loop_
_publ_author_name
'Jia, Shuwen'
'Shang, Mengjia'
'Jin, Sai'
'Zhu, Xinrui'
'Cai, Yuanyuan'
'Li, Dongfeng'

_publ_section_title
;
 Electron transfer coupled spin transition in cyano-bridged mixed-valence
 {FeIII2FeII2} molecular squares.
;
_journal_issue 6
_journal_name_full 'Dalton transactions (Cambridge, England : 2003)'
_journal_page_first 2807
_journal_page_last 2814
_journal_paper_doi 10.1039/d3dt03208f
_journal_volume 53
_journal_year 2024
_chemical_formula_moiety 'C96 H88 B2 Fe4 N26, 2(Cl O4)'
_chemical_formula_sum 'C96 H88 B2 Cl2 Fe4 N26 O8'
_chemical_formula_weight 2049.84
_space_group_crystal_system triclinic
_space_group_IT_number 2
_space_group_name_Hall '-P 1'
_space_group_name_H-M_alt 'P -1'
_atom_sites_solution_hydrogens geom
_audit_creation_date 2023-12-28
_audit_creation_method
;
Olex2 1.3
(compiled 2020.11.12 svn.r5f609507 for OlexSys, GUI svn.r6408)
;
_audit_update_record
;
2023-12-28 deposited with the CCDC.	2024-01-09 downloaded from the CCDC.
;
_cell_angle_alpha 110.445(4)
_cell_angle_beta 93.745(5)
_cell_angle_gamma 108.936(4)
_cell_formula_units_Z 1
_cell_length_a 10.998(3)
_cell_length_b 15.766(5)
_cell_length_c 16.541(5)
_cell_measurement_reflns_used 3489
_cell_measurement_temperature 100
_cell_measurement_theta_max 23.87
_cell_measurement_theta_min 2.36
_cell_volume 2489.8(13)
_computing_cell_refinement 'SAINT v7.68A (Bruker, 2009)'
_computing_data_collection 'Bruker APEX2'
_computing_data_reduction 'SAINT v7.68A (Bruker, 2009)'
_computing_molecular_graphics 'Olex2 1.3 (Dolomanov et al., 2009)'
_computing_publication_material 'Olex2 1.3 (Dolomanov et al., 2009)'
_computing_structure_refinement 'SHELXL 2018/3 (Sheldrick, 2015)'
_computing_structure_solution 'ShelXT (Sheldrick, 2015)'
_diffrn_ambient_temperature 100
_diffrn_measured_fraction_theta_full 0.986
_diffrn_measured_fraction_theta_max 0.986
_diffrn_measurement_device_type 'Bruker APEX-II CCD'
_diffrn_measurement_method '\f and \w scans'
_diffrn_radiation_monochromator graphite
_diffrn_radiation_type MoK\a
_diffrn_radiation_wavelength 0.71073
_diffrn_reflns_av_R_equivalents 0.0465
_diffrn_reflns_av_unetI/netI 0.0769
_diffrn_reflns_Laue_measured_fraction_full 0.986
_diffrn_reflns_Laue_measured_fraction_max 0.986
_diffrn_reflns_limit_h_max 12
_diffrn_reflns_limit_h_min -12
_diffrn_reflns_limit_k_max 17
_diffrn_reflns_limit_k_min -18
_diffrn_reflns_limit_l_max 19
_diffrn_reflns_limit_l_min -19
_diffrn_reflns_number 16395
_diffrn_reflns_point_group_measured_fraction_full 0.986
_diffrn_reflns_point_group_measured_fraction_max 0.986
_diffrn_reflns_theta_full 24.405
_diffrn_reflns_theta_max 24.405
_diffrn_reflns_theta_min 1.341
_diffrn_source_current 0.0
_diffrn_source_power 0.0
_diffrn_source_voltage 0.0
_diffrn_standards_number 0
_exptl_absorpt_coefficient_mu 0.693
_exptl_absorpt_correction_T_max 0.7453
_exptl_absorpt_correction_T_min 0.5861
_exptl_absorpt_correction_type none
_exptl_crystal_colour 'clear dark red'
_exptl_crystal_colour_lustre clear
_exptl_crystal_colour_modifier dark
_exptl_crystal_colour_primary red
_exptl_crystal_density_diffrn 1.367
_exptl_crystal_description block
_exptl_crystal_F_000 1058
_refine_diff_density_max 1.236
_refine_diff_density_min -0.607
_refine_diff_density_rms 0.109
_refine_ls_extinction_method none
_refine_ls_goodness_of_fit_ref 1.033
_refine_ls_hydrogen_treatment constr
_refine_ls_matrix_type full
_refine_ls_number_parameters 768
_refine_ls_number_reflns 8090
_refine_ls_number_restraints 421
_refine_ls_restrained_S_all 1.029
_refine_ls_R_factor_all 0.1257
_refine_ls_R_factor_gt 0.0886
_refine_ls_shift/su_max 0.000
_refine_ls_shift/su_mean 0.000
_refine_ls_structure_factor_coef Fsqd
_refine_ls_weighting_details 'w=1/[\s^2^(Fo^2^)+(0.1408P)^2^+8.5232P] where P=(Fo^2^+2Fc^2^)/3'
_refine_ls_weighting_scheme calc
_refine_ls_wR_factor_gt 0.2406
_refine_ls_wR_factor_ref 0.2725
_reflns_Friedel_coverage 0.000
_reflns_number_gt 5320
_reflns_number_total 8090
_reflns_threshold_expression 'I > 2\s(I)'
_cod_data_source_file d3dt03208f2.cif
_cod_data_source_block 1-100K
_cod_depositor_comments 'Adding full bibliography for 7714965--7714970.cif.'
_cod_original_cell_volume 2489.8(12)
_cod_database_code 7714967
_shelx_shelxl_version_number 2018/3
_shelx_space_group_comment
;
The symmetry employed for this shelxl refinement is uniquely defined
by the following loop, which should always be used as a source of
symmetry information in preference to the above space-group names.
They are only intended as comments.
;
_shelx_estimated_absorpt_t_max 56.98
_shelx_estimated_absorpt_t_min 2.40
_olex2_refinement_description
;
1. Restrained distances
 Cl1A-O1A = Cl1A-O2A = Cl1A-O4A = Cl1A-O3A
 1.44 with sigma of 0.01
 O1-O2 = O1-O3 = O1-O4 = O2-O3 = O2-O4 = O3-O4
 2.35 with sigma of 0.02
 O1A-O2A = O1A-O3A = O1A-O4A = O2A-O3A = O2A-O4A = O3A-O4A
 2.35 with sigma of 0.02
 Cl1-O4 = Cl1-O1 = Cl1-O2 = Cl1-O3 = Cl1A-O1A = Cl1A-O2A = Cl1A-O4A = Cl1A-O3A
 1.44 with sigma of 0.01
 N8-C19 \\sim N8-C19A
 with sigma of 0.02
 C19-C20 \\sim C19A-C20A
 with sigma of 0.02
 C29-C23 \\sim C29A-C23A
 with sigma of 0.04
 C28-C26 \\sim C28A-C26A
 with sigma of 0.04
 C20-C21 \\sim C20A-C21A
 with sigma of 0.02
 C29-C28 \\sim C29A-C28A
 with sigma of 0.02
 C20-C29 \\sim C20A-C29A
 with sigma of 0.02
 C28-C23 \\sim C28A-C23A
 with sigma of 0.02
 C28-C22 \\sim C28A-C22A
 with sigma of 0.04
 C27-C23 \\sim C27A-C23A
 with sigma of 0.04
 C27-C26 \\sim C27A-C26A
 with sigma of 0.02
 C24-C22 \\sim C24A-C22A
 with sigma of 0.04
 C26-C25 \\sim C26A-C25A
 with sigma of 0.02
 C25-C24 \\sim C25A-C24A
 with sigma of 0.02
 C24-C23 \\sim C24A-C23A
 with sigma of 0.02
 C28-C27 \\sim C28A-C27A
 with sigma of 0.02
 C29-C21 \\sim C29A-C21A
 with sigma of 0.04
 C23-C22 \\sim C23A-C22A
 with sigma of 0.02
 C28-C24 \\sim C28A-C24A
 with sigma of 0.04
 C22-C21 \\sim C22A-C21A
 with sigma of 0.02
 C27-C25 \\sim C27A-C25A
 with sigma of 0.04
 C26-C24 \\sim C26A-C24A
 with sigma of 0.04
 C25-C23 \\sim C25A-C23A
 with sigma of 0.04
 N8-C20 \\sim N8-C20A
 with sigma of 0.04
 C19-C29 \\sim C19A-C29A
 with sigma of 0.04
 C19-C21 \\sim C19A-C21A
 with sigma of 0.04
 C23-C21 \\sim C23A-C21A
 with sigma of 0.04
 C20-C28 \\sim C20A-C28A
 with sigma of 0.04
 C20-C22 \\sim C20A-C22A
 with sigma of 0.04
 C29-C27 \\sim C29A-C27A
 with sigma of 0.04
2. Rigid bond restraints
 All non-hydrogen atoms
 with sigma for 1-2 distances of 0.01 and sigma for 1-3 distances of 0.01
3. Uiso/Uaniso restraints and constraints
Uanis(Cl1) \\sim Ueq: with sigma of 0.01 and sigma for terminal atoms of 0.02
Uanis(C20A) \\sim Ueq, Uanis(C21A) \\sim Ueq, Uanis(C22A) \\sim Ueq,
Uanis(C23A) \\sim Ueq, Uanis(C28A) \\sim Ueq, Uanis(C29A) \\sim Ueq,
Uanis(C24A) \\sim Ueq, Uanis(C26A) \\sim Ueq, Uanis(C27A) \\sim Ueq,
Uanis(C25A) \\sim Ueq: with sigma of 0.01 and sigma for terminal atoms of 0.02
Uanis(C19A) \\sim Ueq: with sigma of 0.01 and sigma for terminal atoms of 0.02
Uanis(O3) \\sim Ueq, Uanis(O2A) \\sim Ueq: with sigma of 0.01 and sigma for
terminal atoms of 0.02
Uanis(O4) \\sim Ueq, Uanis(O2) \\sim Ueq: with sigma of 0.01 and sigma for
terminal atoms of 0.02
Uanis(O3) \\sim Ueq, Uanis(Cl1) \\sim Ueq, Uanis(O1) \\sim Ueq, Uanis(O2) \\sim
Ueq, Uanis(O4) \\sim Ueq, Uanis(O4A) \\sim Ueq: with sigma of 0.01 and sigma
for terminal atoms of 0.02
4. Others
 Sof(Cl1A)=Sof(O1A)=Sof(O2A)=Sof(O3A)=Sof(O4A)=1-FVAR(1)
 Sof(Cl1)=Sof(O1)=Sof(O2)=Sof(O3)=Sof(O4)=FVAR(1)
 Sof(C19A)=Sof(H19C)=Sof(H19D)=Sof(C20A)=Sof(C29A)=Sof(H29A)=Sof(C28A)=
 Sof(C27A)=Sof(H27A)=Sof(C26A)=Sof(H26A)=Sof(C25A)=Sof(H25A)=Sof(C24A)=
 Sof(H24A)=Sof(C23A)=Sof(C22A)=Sof(H22A)=Sof(C21A)=Sof(H21A)=1-FVAR(2)
 Sof(C19)=Sof(H19A)=Sof(H19B)=Sof(C20)=Sof(C29)=Sof(H29)=Sof(C28)=Sof(C27)=
 Sof(H27)=Sof(C26)=Sof(H26)=Sof(C25)=Sof(H25)=Sof(C24)=Sof(H24)=Sof(C23)=
 Sof(C22)=Sof(H22)=Sof(C21)=Sof(H21)=FVAR(2)
5.a Ternary CH refined with riding coordinates:
 B1(H1)
5.b Secondary CH2 refined with riding coordinates:
 C18(H18A,H18B), C30(H30A,H30B), C31(H31A,H31B), C38(H38A,H38B), C37(H37A,
 H37B), C19(H19A,H19B), C19A(H19C,H19D)
5.c Aromatic/amide H refined with riding coordinates:
 C7(H7), C8(H8), C9(H9), C4(H4), C5(H5), C6(H6), C10(H10), C11(H11), C12(H12),
 C13(H13), C14(H14), C15(H15), C16(H16), C40(H40), C41(H41), C43(H43), C44(H44),
  C45(H45), C46(H46), C48(H48), C35(H35), C34(H34), C33(H33), C32(H32),
 C29(H29), C27(H27), C26(H26), C25(H25), C24(H24), C22(H22), C21(H21),
 C29A(H29A), C27A(H27A), C26A(H26A), C25A(H25A), C24A(H24A), C22A(H22A),
 C21A(H21A)
;
_smtbx_masks_special_details
;
A solvent mask was calculated and 17 electrons were 
found in a volume of 263\%A^3^ in 1 void per unit cell. 
This is consistent with the presence of 
1[CH3OH] per Asymmetric Unit 
which account for 18 electrons 
per unit cell.
;
_smtbx_masks_void_probe_radius 1.2
_smtbx_masks_void_truncation_radius 1.2
_olex2_submission_special_instructions 'No special instructions were received'

loop_
_space_group_symop_operation_xyz
'x, y, z'
'-x, -y, -z'

loop_
_atom_site_label
_atom_site_type_symbol
_atom_site_fract_x
_atom_site_fract_y
_atom_site_fract_z
_atom_site_U_iso_or_equiv
_atom_site_adp_type
_atom_site_occupancy
_atom_site_site_symmetry_order
_atom_site_calc_flag
_atom_site_refinement_flags_posn
_atom_site_refinement_flags_adp
_atom_site_refinement_flags_occupancy
_atom_site_disorder_assembly
_atom_site_disorder_group
Fe1 Fe 0.34331(9) 0.66528(6) 0.99461(7) 0.0427(3) Uani 1 1 d . U . . .
Fe2 Fe 0.30270(8) 0.33336(6) 0.79976(7) 0.0375(3) Uani 1 1 d . U . . .
N2 N 0.5710(5) 0.6810(3) 1.1195(4) 0.0363(13) Uani 1 1 d . U . . .
N1 N 0.2983(6) 0.4554(4) 0.8858(4) 0.0513(16) Uani 1 1 d . U . . .
N3 N 0.1681(6) 0.6087(5) 1.1182(5) 0.0600(18) Uani 1 1 d . U . . .
N5 N 0.1904(6) 0.6602(4) 0.9198(5) 0.0626(19) Uani 1 1 d . U . . .
N12 N 0.2040(7) 0.7315(4) 0.8883(5) 0.074(2) Uani 1 1 d . U . . .
N4 N 0.3769(5) 0.8059(4) 1.0593(4) 0.0410(13) Uani 1 1 d . U . . .
N11 N 0.3753(6) 0.8616(4) 1.0138(4) 0.0470(14) Uani 1 1 d . U . . .
N6 N 0.4546(6) 0.7032(4) 0.9150(4) 0.0472(14) Uani 1 1 d . U . . .
N13 N 0.4380(7) 0.7666(4) 0.8808(4) 0.0564(16) Uani 1 1 d . U . . .
N10 N 0.4570(5) 0.4089(4) 0.7527(4) 0.0424(13) Uani 1 1 d . U . . .
N7 N 0.2616(6) 0.1910(4) 0.6973(4) 0.0502(14) Uani 1 1 d . U . . .
N9 N 0.1410(6) 0.2443(4) 0.8301(4) 0.0444(13) Uani 1 1 d . U . . .
N8 N 0.1994(6) 0.3524(5) 0.6938(4) 0.0538(15) Uani 1 1 d D U . . .
C2 C 0.4846(6) 0.6747(4) 1.0704(5) 0.0350(14) Uani 1 1 d . U . . .
C1 C 0.3127(6) 0.5337(5) 0.9294(5) 0.0454(17) Uani 1 1 d . U . . .
C3 C 0.2336(7) 0.6297(5) 1.0724(6) 0.0488(17) Uani 1 1 d . U . . .
C7 C 0.0616(7) 0.6073(5) 0.9013(7) 0.070(3) Uani 1 1 d . U . . .
H7 H 0.022334 0.551614 0.914407 0.084 Uiso 1 1 calc R U . . .
C8 C -0.0044(9) 0.6464(6) 0.8604(7) 0.090(4) Uani 1 1 d . U . . .
H8 H -0.096805 0.624588 0.841950 0.108 Uiso 1 1 calc R U . . .
C9 C 0.0896(10) 0.7237(6) 0.8511(7) 0.090(3) Uani 1 1 d . U . . .
H9 H 0.074274 0.763623 0.823106 0.108 Uiso 1 1 calc R U . . .
C4 C 0.4034(7) 0.8624(5) 1.1433(5) 0.0449(16) Uani 1 1 d . U . . .
H4 H 0.412504 0.841490 1.189924 0.054 Uiso 1 1 calc R U . . .
C5 C 0.4166(8) 0.9567(5) 1.1549(6) 0.0543(19) Uani 1 1 d . U . . .
H5 H 0.434828 1.011284 1.208710 0.065 Uiso 1 1 calc R U . . .
C6 C 0.3975(7) 0.9530(5) 1.0724(6) 0.0516(18) Uani 1 1 d . U . . .
H6 H 0.399337 1.006300 1.057401 0.062 Uiso 1 1 calc R U . . .
C10 C 0.5493(8) 0.6779(5) 0.8812(6) 0.0583(19) Uani 1 1 d . U . . .
H10 H 0.581374 0.633369 0.892979 0.070 Uiso 1 1 calc R U . . .
C11 C 0.5961(11) 0.7254(6) 0.8259(6) 0.075(3) Uani 1 1 d . U . . .
H11 H 0.662475 0.718684 0.793043 0.090 Uiso 1 1 calc R U . . .
C12 C 0.5290(11) 0.7812(6) 0.8289(6) 0.072(2) Uani 1 1 d . U . . .
H12 H 0.541340 0.824941 0.799895 0.086 Uiso 1 1 calc R U . . .
C13 C 0.5811(6) 0.4162(5) 0.7663(5) 0.0414(16) Uani 1 1 d . U . . .
H13 H 0.605490 0.386598 0.802478 0.050 Uiso 1 1 calc R U . . .
C14 C 0.6747(7) 0.4638(5) 0.7313(5) 0.0477(17) Uani 1 1 d . U . . .
H14 H 0.762695 0.468088 0.743203 0.057 Uiso 1 1 calc R U . . .
C15 C 0.6391(8) 0.5060(6) 0.6777(6) 0.058(2) Uani 1 1 d . U . . .
H15 H 0.702243 0.539394 0.651771 0.070 Uiso 1 1 calc R U . . .
C16 C 0.5121(7) 0.4987(6) 0.6627(5) 0.0540(19) Uani 1 1 d . U . . .
H16 H 0.485479 0.526721 0.625699 0.065 Uiso 1 1 calc R U . . .
C17 C 0.4231(7) 0.4508(5) 0.7014(5) 0.0453(16) Uani 1 1 d . U . . .
C18 C 0.2823(7) 0.4440(6) 0.6921(6) 0.057(2) Uani 1 1 d . U . . .
H18A H 0.274512 0.498924 0.741055 0.068 Uiso 1 1 calc R U . . .
H18B H 0.254218 0.448054 0.635959 0.068 Uiso 1 1 calc R U . . .
C30 C 0.1925(8) 0.2696(7) 0.6114(5) 0.065(2) Uani 1 1 d . U . . .
H30A H 0.125880 0.261362 0.563147 0.078 Uiso 1 1 calc R U . . .
H30B H 0.278524 0.283807 0.593312 0.078 Uiso 1 1 calc R U . . .
C31 C 0.1573(8) 0.1792(6) 0.6278(5) 0.060(2) Uani 1 1 d . U . . .
H31A H 0.148454 0.123522 0.572948 0.072 Uiso 1 1 calc R U . . .
H31B H 0.072215 0.165673 0.647082 0.072 Uiso 1 1 calc R U . . .
C38 C 0.3785(7) 0.1809(5) 0.6603(5) 0.0534(19) Uani 1 1 d . U . . .
H38A H 0.451406 0.201043 0.709703 0.064 Uiso 1 1 calc R U . . .
H38B H 0.405642 0.226610 0.630465 0.064 Uiso 1 1 calc R U . . .
C39 C 0.3594(7) 0.0812(6) 0.5965(6) 0.058(2) Uani 1 1 d . U . . .
C40 C 0.3970(8) 0.0162(6) 0.6236(6) 0.067(2) Uani 1 1 d . U . . .
H40 H 0.426526 0.035018 0.684751 0.080 Uiso 1 1 calc R U . . .
C41 C 0.3934(8) -0.0713(6) 0.5676(6) 0.067(2) Uani 1 1 d . U . . .
H41 H 0.424888 -0.111111 0.587960 0.081 Uiso 1 1 calc R U . . .
C42 C 0.3421(7) -0.1003(6) 0.4796(6) 0.061(2) Uani 1 1 d . U . . .
C43 C 0.3356(8) -0.1932(6) 0.4150(7) 0.078(3) Uani 1 1 d . U . . .
H43 H 0.370926 -0.232790 0.433146 0.094 Uiso 1 1 calc R U . . .
C44 C 0.2817(8) -0.2226(7) 0.3325(7) 0.081(3) Uani 1 1 d . U . . .
H44 H 0.272589 -0.285235 0.291588 0.098 Uiso 1 1 calc R U . . .
C45 C 0.2366(9) -0.1608(7) 0.3037(7) 0.083(3) Uani 1 1 d . U . . .
H45 H 0.199025 -0.182297 0.243300 0.099 Uiso 1 1 calc R U . . .
C46 C 0.2465(9) -0.0710(7) 0.3614(6) 0.072(2) Uani 1 1 d . U . . .
H46 H 0.217601 -0.029835 0.341377 0.086 Uiso 1 1 calc R U . . .
C47 C 0.2984(8) -0.0416(6) 0.4480(6) 0.065(2) Uani 1 1 d . U . . .
C48 C 0.3131(8) 0.0540(6) 0.5104(6) 0.066(2) Uani 1 1 d . U . . .
H48 H 0.290112 0.097482 0.490555 0.080 Uiso 1 1 calc R U . . .
C37 C 0.2099(8) 0.1210(5) 0.7381(6) 0.058(2) Uani 1 1 d . U . . .
H37A H 0.283300 0.118833 0.774190 0.070 Uiso 1 1 calc R U . . .
H37B H 0.162836 0.055068 0.691608 0.070 Uiso 1 1 calc R U . . .
C36 C 0.1184(8) 0.1504(5) 0.7947(6) 0.0532(19) Uani 1 1 d . U . . .
C35 C 0.0150(10) 0.0805(7) 0.8085(8) 0.084(3) Uani 1 1 d . U . . .
H35 H -0.000168 0.013103 0.780484 0.101 Uiso 1 1 calc R U . . .
C34 C -0.0644(11) 0.1113(8) 0.8637(9) 0.092(4) Uani 1 1 d . U . . .
H34 H -0.136393 0.065623 0.873672 0.110 Uiso 1 1 calc R U . . .
C33 C -0.0365(10) 0.2103(7) 0.9040(7) 0.072(3) Uani 1 1 d . U . . .
H33 H -0.086111 0.234215 0.944951 0.086 Uiso 1 1 calc R U . . .
C32 C 0.0642(8) 0.2736(6) 0.8841(5) 0.0549(19) Uani 1 1 d . U . . .
H32 H 0.079910 0.341244 0.909869 0.066 Uiso 1 1 calc R U . . .
C19 C 0.0629(8) 0.3506(9) 0.7035(8) 0.055(3) Uani 0.789(9) 1 d D U P A 1
H19A H 0.007012 0.285187 0.699360 0.066 Uiso 0.789(9) 1 calc R U P A 1
H19B H 0.067551 0.398513 0.762585 0.066 Uiso 0.789(9) 1 calc R U P A 1
C20 C 0.0004(9) 0.3741(8) 0.6343(7) 0.049(2) Uani 0.789(9) 1 d D U P A 1
C29 C -0.0607(9) 0.3055(8) 0.5519(7) 0.056(3) Uani 0.789(9) 1 d D U P A 1
H29 H -0.057931 0.242148 0.534867 0.067 Uiso 0.789(9) 1 calc R U P A 1
C28 C -0.1282(9) 0.3284(8) 0.4919(7) 0.059(3) Uani 0.789(9) 1 d D U P A 1
C27 C -0.1890(10) 0.2563(10) 0.4022(7) 0.073(3) Uani 0.789(9) 1 d D U P A 1
H27 H -0.178514 0.195352 0.381795 0.087 Uiso 0.789(9) 1 calc R U P A 1
C26 C -0.2612(11) 0.2790(10) 0.3485(9) 0.080(3) Uani 0.789(9) 1 d D U P A 1
H26 H -0.301330 0.232666 0.290166 0.096 Uiso 0.789(9) 1 calc R U P A 1
C25 C -0.2783(11) 0.3691(10) 0.3770(8) 0.070(3) Uani 0.789(9) 1 d D U P A 1
H25 H -0.332153 0.381008 0.338258 0.084 Uiso 0.789(9) 1 calc R U P A 1
C24 C -0.2173(11) 0.4412(10) 0.4611(8) 0.064(3) Uani 0.789(9) 1 d D U P A 1
H24 H -0.229259 0.501614 0.479130 0.077 Uiso 0.789(9) 1 calc R U P A 1
C23 C -0.1361(10) 0.4232(9) 0.5206(7) 0.057(3) Uani 0.789(9) 1 d D U P A 1
C22 C -0.0716(12) 0.4887(10) 0.6027(8) 0.063(3) Uani 0.789(9) 1 d D U P A 1
H22 H -0.074775 0.552082 0.622027 0.075 Uiso 0.789(9) 1 calc R U P A 1
C21 C -0.0020(9) 0.4668(9) 0.6588(7) 0.051(2) Uani 0.789(9) 1 d D U P A 1
H21 H 0.045023 0.515587 0.714965 0.062 Uiso 0.789(9) 1 calc R U P A 1
B1 B 0.3400(10) 0.8139(6) 0.9132(7) 0.063(2) Uani 1 1 d . U . . .
H1 H 0.339286 0.862268 0.887237 0.075 Uiso 1 1 calc R U . . .
Cl1 Cl 0.3394(14) 0.2215(8) 0.3790(8) 0.138(4) Uani 0.371(7) 1 d D U P B 1
Cl1A Cl 0.1578(6) 0.2074(4) 0.3447(3) 0.1007(19) Uani 0.629(7) 1 d D U P B 2
O1A O 0.2514(13) 0.1665(10) 0.3113(11) 0.129(5) Uani 0.629(7) 1 d D U P B 2
O2A O 0.0883(17) 0.2089(16) 0.2690(9) 0.200(8) Uani 0.629(7) 1 d D U P B 2
O3A O 0.0712(13) 0.1482(8) 0.3822(8) 0.121(5) Uani 0.629(7) 1 d D U P B 2
O4A O 0.2174(19) 0.3041(7) 0.4119(8) 0.177(7) Uani 0.629(7) 1 d D U P B 2
C19A C 0.084(3) 0.381(3) 0.723(3) 0.061(6) Uani 0.211(9) 1 d D U P A 2
H19C H 0.012527 0.321311 0.719061 0.074 Uiso 0.211(9) 1 calc R U P A 2
H19D H 0.112899 0.425497 0.786207 0.074 Uiso 0.211(9) 1 calc R U P A 2
C20A C 0.028(4) 0.429(2) 0.674(3) 0.075(9) Uani 0.211(9) 1 d D U P A 2
C29A C -0.070(4) 0.378(2) 0.601(3) 0.080(9) Uani 0.211(9) 1 d D U P A 2
H29A H -0.107085 0.308517 0.578414 0.097 Uiso 0.211(9) 1 calc R U P A 2
C28A C -0.117(6) 0.430(2) 0.559(3) 0.086(9) Uani 0.211(9) 1 d D U P A 2
C27A C -0.231(4) 0.374(3) 0.487(3) 0.091(9) Uani 0.211(9) 1 d D U P A 2
H27A H -0.266435 0.304974 0.462673 0.109 Uiso 0.211(9) 1 calc R U P A 2
C26A C -0.283(5) 0.427(3) 0.455(4) 0.091(10) Uani 0.211(9) 1 d D U P A 2
H26A H -0.358109 0.392718 0.408902 0.110 Uiso 0.211(9) 1 calc R U P A 2
C25A C -0.230(5) 0.530(3) 0.489(3) 0.095(10) Uani 0.211(9) 1 d D U P A 2
H25A H -0.268010 0.561713 0.461693 0.114 Uiso 0.211(9) 1 calc R U P A 2
C24A C -0.126(4) 0.587(2) 0.560(3) 0.091(10) Uani 0.211(9) 1 d D U P A 2
H24A H -0.090242 0.655868 0.580488 0.109 Uiso 0.211(9) 1 calc R U P A 2
C23A C -0.075(5) 0.534(2) 0.601(3) 0.089(9) Uani 0.211(9) 1 d D U P A 2
C22A C 0.021(4) 0.582(2) 0.674(3) 0.085(9) Uani 0.211(9) 1 d D U P A 2
H22A H 0.056659 0.651015 0.699979 0.102 Uiso 0.211(9) 1 calc R U P A 2
C21A C 0.067(4) 0.530(2) 0.712(3) 0.080(9) Uani 0.211(9) 1 d D U P A 2
H21A H 0.128820 0.565091 0.765840 0.096 Uiso 0.211(9) 1 calc R U P A 2
O1 O 0.416(2) 0.2695(18) 0.4709(10) 0.161(9) Uani 0.371(7) 1 d D U P B 1
O2 O 0.344(3) 0.2984(16) 0.3514(18) 0.175(11) Uani 0.371(7) 1 d D U P B 1
O3 O 0.404(3) 0.1611(18) 0.3306(17) 0.182(11) Uani 0.371(7) 1 d D U P B 1
O4 O 0.2081(18) 0.1671(18) 0.381(2) 0.171(10) Uani 0.371(7) 1 d D U P B 1

loop_
_atom_site_aniso_label
_atom_site_aniso_U_11
_atom_site_aniso_U_22
_atom_site_aniso_U_33
_atom_site_aniso_U_23
_atom_site_aniso_U_13
_atom_site_aniso_U_12
Fe1 0.0237(5) 0.0175(5) 0.0707(7) 0.0077(4) -0.0101(5) 0.0015(4)
Fe2 0.0213(5) 0.0252(5) 0.0564(6) 0.0106(4) -0.0029(4) 0.0049(4)
N2 0.026(3) 0.018(2) 0.052(3) 0.003(2) 0.003(2) 0.005(2)
N1 0.035(3) 0.025(3) 0.080(4) 0.014(3) -0.015(3) 0.008(2)
N3 0.029(3) 0.041(4) 0.097(5) 0.018(4) 0.008(3) 0.006(3)
N5 0.036(3) 0.018(3) 0.103(5) 0.003(3) -0.029(3) 0.002(2)
N12 0.054(4) 0.023(3) 0.111(6) 0.008(3) -0.046(4) 0.005(3)
N4 0.027(3) 0.021(2) 0.060(3) 0.006(2) -0.010(3) 0.004(2)
N11 0.039(3) 0.018(3) 0.066(3) 0.009(2) -0.013(3) 0.001(2)
N6 0.043(3) 0.019(3) 0.061(4) 0.009(2) -0.013(3) 0.002(2)
N13 0.068(4) 0.023(3) 0.054(4) 0.004(3) -0.019(3) 0.006(3)
N10 0.024(3) 0.032(3) 0.067(4) 0.016(3) 0.005(3) 0.010(2)
N7 0.040(3) 0.033(3) 0.058(4) 0.004(3) 0.008(3) 0.004(3)
N9 0.043(3) 0.041(3) 0.048(3) 0.012(3) 0.004(3) 0.021(3)
N8 0.025(3) 0.069(4) 0.071(4) 0.037(3) 0.009(3) 0.012(3)
C2 0.025(3) 0.018(3) 0.051(4) 0.003(3) 0.004(3) 0.005(2)
C1 0.025(3) 0.029(3) 0.072(5) 0.015(3) -0.008(3) 0.006(3)
C3 0.020(3) 0.023(3) 0.090(5) 0.013(3) -0.002(3) 0.004(3)
C7 0.032(4) 0.030(4) 0.112(7) -0.004(4) -0.020(4) 0.008(3)
C8 0.048(5) 0.042(5) 0.136(9) -0.002(5) -0.045(5) 0.015(4)
C9 0.075(6) 0.036(4) 0.120(8) 0.003(4) -0.052(6) 0.017(4)
C4 0.036(4) 0.039(4) 0.064(4) 0.023(3) 0.016(3) 0.014(3)
C5 0.054(5) 0.027(3) 0.071(5) 0.008(3) 0.019(4) 0.014(3)
C6 0.046(4) 0.021(3) 0.083(5) 0.019(3) 0.009(4) 0.010(3)
C10 0.059(5) 0.030(4) 0.070(5) 0.009(3) 0.003(4) 0.010(3)
C11 0.107(8) 0.046(5) 0.068(6) 0.016(4) 0.028(5) 0.028(5)
C12 0.113(8) 0.042(4) 0.045(5) 0.015(4) -0.001(4) 0.014(5)
C13 0.022(3) 0.029(3) 0.055(4) 0.000(3) 0.000(3) 0.006(3)
C14 0.028(3) 0.042(4) 0.058(5) 0.009(3) 0.010(3) 0.005(3)
C15 0.037(4) 0.050(5) 0.086(6) 0.024(4) 0.027(4) 0.014(4)
C16 0.040(4) 0.058(5) 0.066(5) 0.028(4) 0.018(4) 0.017(4)
C17 0.037(4) 0.036(4) 0.061(5) 0.018(3) 0.011(3) 0.012(3)
C18 0.038(4) 0.067(5) 0.083(6) 0.043(4) 0.021(4) 0.025(4)
C30 0.041(4) 0.084(5) 0.053(4) 0.025(4) -0.003(4) 0.006(4)
C31 0.037(4) 0.059(4) 0.051(4) 0.005(3) -0.004(3) -0.003(4)
C38 0.038(4) 0.039(4) 0.057(4) -0.001(3) 0.007(3) 0.005(3)
C39 0.038(4) 0.037(4) 0.063(4) -0.006(3) 0.011(4) -0.004(3)
C40 0.046(5) 0.046(4) 0.081(5) 0.006(4) 0.014(4) 0.003(4)
C41 0.047(5) 0.045(4) 0.088(5) 0.006(4) 0.012(4) 0.012(4)
C42 0.033(4) 0.052(4) 0.073(5) 0.008(4) 0.016(4) 0.002(3)
C43 0.041(5) 0.048(5) 0.099(6) -0.011(4) 0.024(5) -0.001(4)
C44 0.038(5) 0.054(5) 0.094(6) -0.019(5) 0.025(5) -0.005(4)
C45 0.045(5) 0.061(5) 0.090(6) -0.012(4) 0.025(5) -0.003(4)
C46 0.050(5) 0.065(5) 0.067(5) 0.005(4) 0.015(4) 0.002(4)
C47 0.040(5) 0.059(5) 0.066(4) 0.005(4) 0.013(4) 0.002(4)
C48 0.047(5) 0.045(4) 0.076(5) 0.001(4) 0.011(4) 0.003(4)
C37 0.056(5) 0.030(4) 0.078(5) 0.012(4) 0.025(4) 0.011(3)
C36 0.048(4) 0.040(4) 0.079(5) 0.026(4) 0.025(4) 0.021(3)
C35 0.089(7) 0.055(5) 0.143(9) 0.058(6) 0.063(7) 0.042(5)
C34 0.083(7) 0.084(6) 0.159(11) 0.076(7) 0.073(7) 0.055(6)
C33 0.076(6) 0.087(6) 0.091(7) 0.048(5) 0.044(5) 0.058(5)
C32 0.053(5) 0.064(5) 0.058(5) 0.022(4) 0.010(4) 0.037(4)
C19 0.017(4) 0.078(8) 0.080(7) 0.051(7) 0.001(4) 0.009(5)
C20 0.034(5) 0.061(6) 0.049(5) 0.024(5) 0.004(4) 0.012(5)
C29 0.029(5) 0.059(6) 0.064(5) 0.029(4) -0.007(4) -0.005(4)
C28 0.028(5) 0.072(6) 0.071(6) 0.048(5) -0.005(4) -0.007(4)
C27 0.044(6) 0.088(8) 0.066(6) 0.025(5) -0.014(5) 0.009(6)
C26 0.049(7) 0.088(7) 0.079(8) 0.033(6) -0.015(6) 0.001(6)
C25 0.048(6) 0.096(8) 0.063(6) 0.046(6) -0.009(5) 0.012(6)
C24 0.044(6) 0.101(8) 0.066(6) 0.049(5) 0.017(5) 0.030(6)
C23 0.026(5) 0.090(7) 0.063(6) 0.044(5) 0.014(5) 0.015(5)
C22 0.051(7) 0.096(8) 0.070(6) 0.042(5) 0.029(5) 0.049(7)
C21 0.030(5) 0.083(6) 0.055(6) 0.030(5) 0.021(4) 0.031(5)
B1 0.065(5) 0.028(4) 0.072(5) 0.012(4) -0.029(4) 0.005(4)
Cl1 0.174(8) 0.114(7) 0.152(7) 0.064(5) 0.024(6) 0.072(6)
Cl1A 0.120(4) 0.103(4) 0.089(3) 0.041(3) 0.032(3) 0.049(3)
O1A 0.100(10) 0.128(11) 0.200(17) 0.108(12) 0.067(11) 0.038(9)
O2A 0.190(15) 0.308(18) 0.175(11) 0.138(11) 0.041(9) 0.138(13)
O3A 0.128(11) 0.088(8) 0.108(9) 0.009(7) 0.045(8) 0.019(7)
O4A 0.232(16) 0.097(8) 0.171(11) 0.057(7) 0.072(10) 0.011(8)
C19A 0.045(8) 0.070(11) 0.074(11) 0.036(8) 0.012(7) 0.019(8)
C20A 0.072(12) 0.077(10) 0.084(13) 0.031(8) 0.011(8) 0.039(9)
C29A 0.076(13) 0.084(11) 0.082(12) 0.030(9) 0.011(7) 0.035(9)
C28A 0.088(13) 0.090(10) 0.083(13) 0.038(8) 0.012(8) 0.032(10)
C27A 0.088(13) 0.096(11) 0.088(12) 0.036(9) 0.013(8) 0.037(9)
C26A 0.089(14) 0.097(11) 0.090(14) 0.036(9) 0.014(8) 0.037(9)
C25A 0.092(14) 0.099(11) 0.098(13) 0.039(10) 0.016(8) 0.042(10)
C24A 0.095(13) 0.089(11) 0.094(13) 0.043(9) 0.017(8) 0.032(9)
C23A 0.090(13) 0.090(10) 0.091(12) 0.039(9) 0.016(8) 0.035(10)
C22A 0.088(13) 0.083(11) 0.089(12) 0.038(9) 0.019(8) 0.032(9)
C21A 0.079(13) 0.077(10) 0.085(13) 0.030(8) 0.014(8) 0.035(9)
O1 0.200(17) 0.159(17) 0.137(10) 0.072(10) 0.050(10) 0.062(13)
O2 0.23(2) 0.169(15) 0.185(18) 0.106(14) 0.056(14) 0.101(13)
O3 0.239(19) 0.172(17) 0.179(16) 0.080(12) 0.091(15) 0.109(15)
O4 0.167(12) 0.155(17) 0.22(2) 0.087(14) 0.032(12) 0.087(10)

loop_
_atom_type_symbol
_atom_type_description
_atom_type_scat_dispersion_real
_atom_type_scat_dispersion_imag
_atom_type_scat_source
C C 0.0033 0.0016 'International Tables Vol C Tables 4.2.6.8 and 6.1.1.4'
H H 0.0000 0.0000 'International Tables Vol C Tables 4.2.6.8 and 6.1.1.4'
B B 0.0013 0.0007 'International Tables Vol C Tables 4.2.6.8 and 6.1.1.4'
Cl Cl 0.1484 0.1585 'International Tables Vol C Tables 4.2.6.8 and 6.1.1.4'
Fe Fe 0.3463 0.8444 'International Tables Vol C Tables 4.2.6.8 and 6.1.1.4'
N N 0.0061 0.0033 'International Tables Vol C Tables 4.2.6.8 and 6.1.1.4'
O O 0.0106 0.0060 'International Tables Vol C Tables 4.2.6.8 and 6.1.1.4'

loop_
_geom_angle_atom_site_label_1
_geom_angle_atom_site_label_2
_geom_angle_atom_site_label_3
_geom_angle
_geom_angle_site_symmetry_1
_geom_angle_site_symmetry_3
_geom_angle_publ_flag
N5 Fe1 N4 86.6(2) . . ?
N6 Fe1 N5 89.2(3) . . ?
N6 Fe1 N4 87.7(2) . . ?
C2 Fe1 N5 176.7(3) . . ?
C2 Fe1 N4 90.9(2) . . ?
C2 Fe1 N6 92.8(3) . . ?
C2 Fe1 C1 90.3(3) . . ?
C2 Fe1 C3 87.7(3) . . ?
C1 Fe1 N5 92.3(3) . . ?
C1 Fe1 N4 177.7(3) . . ?
C1 Fe1 N6 90.2(3) . . ?
C1 Fe1 C3 90.4(3) . . ?
C3 Fe1 N5 90.3(3) . . ?
C3 Fe1 N4 91.6(3) . . ?
C3 Fe1 N6 179.2(3) . . ?
N2 Fe2 N10 90.8(2) 2_667 . ?
N2 Fe2 N7 94.0(2) 2_667 . ?
N2 Fe2 N9 92.4(2) 2_667 . ?
N2 Fe2 N8 166.9(2) 2_667 . ?
N1 Fe2 N2 95.6(2) . 2_667 ?
N1 Fe2 N10 92.3(3) . . ?
N1 Fe2 N7 167.4(2) . . ?
N1 Fe2 N9 94.0(3) . . ?
N1 Fe2 N8 90.2(3) . . ?
N10 Fe2 N7 95.7(2) . . ?
N10 Fe2 N8 77.3(2) . . ?
N7 Fe2 N8 82.1(3) . . ?
N9 Fe2 N10 172.6(2) . . ?
N9 Fe2 N7 77.5(2) . . ?
N9 Fe2 N8 98.9(2) . . ?
C2 N2 Fe2 169.2(5) . 2_667 ?
C1 N1 Fe2 168.1(7) . . ?
N12 N5 Fe1 119.8(4) . . ?
C7 N5 Fe1 133.1(7) . . ?
C7 N5 N12 106.2(6) . . ?
N5 N12 B1 117.7(6) . . ?
C9 N12 N5 110.9(8) . . ?
C9 N12 B1 130.6(8) . . ?
N11 N4 Fe1 119.4(4) . . ?
C4 N4 Fe1 133.3(5) . . ?
C4 N4 N11 107.3(5) . . ?
N4 N11 C6 108.0(6) . . ?
N4 N11 B1 119.0(5) . . ?
C6 N11 B1 132.8(7) . . ?
N13 N6 Fe1 120.6(5) . . ?
C10 N6 Fe1 133.7(5) . . ?
C10 N6 N13 105.6(7) . . ?
N6 N13 C12 108.5(7) . . ?
N6 N13 B1 117.5(7) . . ?
C12 N13 B1 133.5(7) . . ?
C13 N10 Fe2 126.7(5) . . ?
C13 N10 C17 118.0(6) . . ?
C17 N10 Fe2 115.2(4) . . ?
C31 N7 Fe2 105.3(5) . . ?
C31 N7 C38 110.5(6) . . ?
C38 N7 Fe2 113.3(4) . . ?
C37 N7 Fe2 105.4(4) . . ?
C37 N7 C31 110.2(6) . . ?
C37 N7 C38 111.8(6) . . ?
C36 N9 Fe2 115.2(5) . . ?
C36 N9 C32 118.0(7) . . ?
C32 N9 Fe2 126.7(5) . . ?
C18 N8 Fe2 106.1(5) . . ?
C18 N8 C30 109.9(7) . . ?
C18 N8 C19 111.4(7) . . ?
C18 N8 C19A 98.6(17) . . ?
C30 N8 Fe2 104.9(5) . . ?
C30 N8 C19 110.1(7) . . ?
C30 N8 C19A 126(2) . . ?
C19 N8 Fe2 114.2(5) . . ?
C19A N8 Fe2 109.6(13) . . ?
N2 C2 Fe1 178.2(6) . . ?
N1 C1 Fe1 175.5(8) . . ?
N3 C3 Fe1 179.6(7) . . ?
N5 C7 H7 125.5 . . ?
N5 C7 C8 109.0(9) . . ?
C8 C7 H7 125.5 . . ?
C7 C8 H8 126.7 . . ?
C7 C8 C9 106.6(8) . . ?
C9 C8 H8 126.7 . . ?
N12 C9 C8 107.2(8) . . ?
N12 C9 H9 126.4 . . ?
C8 C9 H9 126.4 . . ?
N4 C4 H4 124.5 . . ?
N4 C4 C5 111.0(7) . . ?
C5 C4 H4 124.5 . . ?
C4 C5 H5 128.0 . . ?
C6 C5 C4 104.0(7) . . ?
C6 C5 H5 128.0 . . ?
N11 C6 H6 125.2 . . ?
C5 C6 N11 109.7(7) . . ?
C5 C6 H6 125.2 . . ?
N6 C10 H10 124.5 . . ?
N6 C10 C11 111.0(8) . . ?
C11 C10 H10 124.5 . . ?
C10 C11 H11 127.2 . . ?
C12 C11 C10 105.5(9) . . ?
C12 C11 H11 127.2 . . ?
N13 C12 H12 125.4 . . ?
C11 C12 N13 109.2(8) . . ?
C11 C12 H12 125.4 . . ?
N10 C13 H13 118.3 . . ?
N10 C13 C14 123.4(7) . . ?
C14 C13 H13 118.3 . . ?
C13 C14 H14 120.8 . . ?
C13 C14 C15 118.4(7) . . ?
C15 C14 H14 120.8 . . ?
C14 C15 H15 120.5 . . ?
C16 C15 C14 119.0(8) . . ?
C16 C15 H15 120.5 . . ?
C15 C16 H16 120.3 . . ?
C15 C16 C17 119.4(8) . . ?
C17 C16 H16 120.3 . . ?
N10 C17 C16 121.8(7) . . ?
N10 C17 C18 115.4(6) . . ?
C16 C17 C18 122.9(7) . . ?
N8 C18 C17 109.4(6) . . ?
N8 C18 H18A 109.8 . . ?
N8 C18 H18B 109.8 . . ?
C17 C18 H18A 109.8 . . ?
C17 C18 H18B 109.8 . . ?
H18A C18 H18B 108.3 . . ?
N8 C30 H30A 109.8 . . ?
N8 C30 H30B 109.8 . . ?
H30A C30 H30B 108.3 . . ?
C31 C30 N8 109.3(7) . . ?
C31 C30 H30A 109.8 . . ?
C31 C30 H30B 109.8 . . ?
N7 C31 H31A 109.9 . . ?
N7 C31 H31B 109.9 . . ?
C30 C31 N7 109.1(6) . . ?
C30 C31 H31A 109.9 . . ?
C30 C31 H31B 109.9 . . ?
H31A C31 H31B 108.3 . . ?
N7 C38 H38A 108.4 . . ?
N7 C38 H38B 108.4 . . ?
N7 C38 C39 115.5(6) . . ?
H38A C38 H38B 107.5 . . ?
C39 C38 H38A 108.4 . . ?
C39 C38 H38B 108.4 . . ?
C40 C39 C38 121.4(8) . . ?
C48 C39 C38 119.8(9) . . ?
C48 C39 C40 118.6(8) . . ?
C39 C40 H40 118.1 . . ?
C41 C40 C39 123.9(9) . . ?
C41 C40 H40 118.1 . . ?
C40 C41 H41 121.4 . . ?
C40 C41 C42 117.3(9) . . ?
C42 C41 H41 121.4 . . ?
C41 C42 C43 120.6(9) . . ?
C41 C42 C47 122.2(8) . . ?
C47 C42 C43 117.2(9) . . ?
C42 C43 H43 119.7 . . ?
C44 C43 C42 120.6(11) . . ?
C44 C43 H43 119.7 . . ?
C43 C44 H44 120.0 . . ?
C43 C44 C45 120.0(9) . . ?
C45 C44 H44 120.0 . . ?
C44 C45 H45 119.4 . . ?
C46 C45 C44 121.2(10) . . ?
C46 C45 H45 119.4 . . ?
C45 C46 H46 120.6 . . ?
C47 C46 C45 118.9(11) . . ?
C47 C46 H46 120.6 . . ?
C42 C47 C48 117.8(8) . . ?
C46 C47 C42 122.0(9) . . ?
C46 C47 C48 120.2(10) . . ?
C39 C48 C47 120.0(9) . . ?
C39 C48 H48 120.0 . . ?
C47 C48 H48 120.0 . . ?
N7 C37 H37A 109.7 . . ?
N7 C37 H37B 109.7 . . ?
N7 C37 C36 109.9(6) . . ?
H37A C37 H37B 108.2 . . ?
C36 C37 H37A 109.7 . . ?
C36 C37 H37B 109.7 . . ?
N9 C36 C37 116.5(7) . . ?
N9 C36 C35 122.8(7) . . ?
C35 C36 C37 120.7(7) . . ?
C36 C35 H35 120.6 . . ?
C34 C35 C36 118.7(9) . . ?
C34 C35 H35 120.6 . . ?
C35 C34 H34 120.9 . . ?
C35 C34 C33 118.2(9) . . ?
C33 C34 H34 120.9 . . ?
C34 C33 H33 120.5 . . ?
C32 C33 C34 119.1(8) . . ?
C32 C33 H33 120.5 . . ?
N9 C32 C33 123.0(8) . . ?
N9 C32 H32 118.5 . . ?
C33 C32 H32 118.5 . . ?
N8 C19 H19A 109.1 . . ?
N8 C19 H19B 109.1 . . ?
H19A C19 H19B 107.8 . . ?
C20 C19 N8 112.5(8) . . ?
C20 C19 H19A 109.1 . . ?
C20 C19 H19B 109.1 . . ?
C29 C20 C19 122.2(10) . . ?
C29 C20 C21 119.9(9) . . ?
C21 C20 C19 117.8(10) . . ?
C20 C29 H29 119.9 . . ?
C20 C29 C28 120.2(11) . . ?
C28 C29 H29 119.9 . . ?
C29 C28 C27 120.3(11) . . ?
C29 C28 C23 118.8(10) . . ?
C23 C28 C27 120.8(9) . . ?
C28 C27 H27 120.9 . . ?
C26 C27 C28 118.3(12) . . ?
C26 C27 H27 120.9 . . ?
C27 C26 H26 119.0 . . ?
C27 C26 C25 122.1(12) . . ?
C25 C26 H26 119.0 . . ?
C26 C25 H25 119.4 . . ?
C24 C25 C26 121.2(10) . . ?
C24 C25 H25 119.4 . . ?
C25 C24 H24 120.1 . . ?
C25 C24 C23 119.7(12) . . ?
C23 C24 H24 120.1 . . ?
C28 C23 C24 117.6(11) . . ?
C22 C23 C28 118.2(10) . . ?
C22 C23 C24 124.1(12) . . ?
C23 C22 H22 118.9 . . ?
C23 C22 C21 122.2(12) . . ?
C21 C22 H22 118.9 . . ?
C20 C21 H21 119.8 . . ?
C22 C21 C20 120.5(11) . . ?
C22 C21 H21 119.8 . . ?
N12 B1 H1 111.3 . . ?
N11 B1 N12 106.8(8) . . ?
N11 B1 H1 111.3 . . ?
N13 B1 N12 107.5(6) . . ?
N13 B1 N11 108.4(6) . . ?
N13 B1 H1 111.3 . . ?
O2 Cl1 O1 106.0(12) . . ?
O2 Cl1 O3 113.5(13) . . ?
O2 Cl1 O4 111.1(12) . . ?
O3 Cl1 O1 105.3(12) . . ?
O3 Cl1 O4 112.7(13) . . ?
O4 Cl1 O1 107.7(12) . . ?
O1A Cl1A O2A 104.2(9) . . ?
O1A Cl1A O3A 110.7(8) . . ?
O1A Cl1A O4A 112.9(10) . . ?
O2A Cl1A O3A 111.5(9) . . ?
O2A Cl1A O4A 110.3(10) . . ?
O4A Cl1A O3A 107.3(8) . . ?
N8 C19A H19C 107.8 . . ?
N8 C19A H19D 107.8 . . ?
H19C C19A H19D 107.2 . . ?
C20A C19A N8 118(2) . . ?
C20A C19A H19C 107.8 . . ?
C20A C19A H19D 107.8 . . ?
C29A C20A C19A 123(3) . . ?
C29A C20A C21A 118(2) . . ?
C21A C20A C19A 118(3) . . ?
C20A C29A H29A 120.6 . . ?
C20A C29A C28A 119(2) . . ?
C28A C29A H29A 120.6 . . ?
C29A C28A C27A 118(2) . . ?
C29A C28A C23A 120(2) . . ?
C23A C28A C27A 120(2) . . ?
C28A C27A H27A 121.6 . . ?
C26A C27A C28A 117(2) . . ?
C26A C27A H27A 121.6 . . ?
C27A C26A H26A 118.6 . . ?
C27A C26A C25A 123(3) . . ?
C25A C26A H26A 118.6 . . ?
C26A C25A H25A 118.3 . . ?
C24A C25A C26A 123(3) . . ?
C24A C25A H25A 118.3 . . ?
C25A C24A H24A 122.2 . . ?
C25A C24A C23A 116(2) . . ?
C23A C24A H24A 122.2 . . ?
C28A C23A C24A 120(2) . . ?
C22A C23A C28A 118(2) . . ?
C22A C23A C24A 121(2) . . ?
C23A C22A H22A 120.1 . . ?
C23A C22A C21A 120(2) . . ?
C21A C22A H22A 120.1 . . ?
C20A C21A H21A 118.2 . . ?
C22A C21A C20A 124(3) . . ?
C22A C21A H21A 118.2 . . ?

loop_
_geom_bond_atom_site_label_1
_geom_bond_atom_site_label_2
_geom_bond_distance
_geom_bond_site_symmetry_2
_geom_bond_publ_flag
Fe1 N5 1.984(6) . ?
Fe1 N4 1.990(5) . ?
Fe1 N6 1.968(7) . ?
Fe1 C2 1.864(7) . ?
Fe1 C1 1.874(7) . ?
Fe1 C3 1.922(9) . ?
Fe2 N2 1.985(6) 2_667 ?
Fe2 N1 1.971(6) . ?
Fe2 N10 2.101(6) . ?
Fe2 N7 2.167(6) . ?
Fe2 N9 2.091(6) . ?
Fe2 N8 2.188(6) . ?
N2 C2 1.163(8) . ?
N1 C1 1.144(9) . ?
N3 C3 1.138(10) . ?
N5 N12 1.368(10) . ?
N5 C7 1.339(10) . ?
N12 C9 1.311(11) . ?
N12 B1 1.542(12) . ?
N4 N11 1.345(8) . ?
N4 C4 1.312(9) . ?
N11 C6 1.357(9) . ?
N11 B1 1.528(12) . ?
N6 N13 1.362(8) . ?
N6 C10 1.321(10) . ?
N13 C12 1.375(12) . ?
N13 B1 1.524(13) . ?
N10 C13 1.329(8) . ?
N10 C17 1.345(9) . ?
N7 C31 1.486(10) . ?
N7 C38 1.490(10) . ?
N7 C37 1.469(10) . ?
N9 C36 1.315(9) . ?
N9 C32 1.337(10) . ?
N8 C18 1.447(10) . ?
N8 C30 1.499(11) . ?
N8 C19 1.512(10) . ?
N8 C19A 1.53(2) . ?
C7 H7 0.9500 . ?
C7 C8 1.373(12) . ?
C8 H8 0.9500 . ?
C8 C9 1.382(15) . ?
C9 H9 0.9500 . ?
C4 H4 0.9500 . ?
C4 C5 1.388(10) . ?
C5 H5 0.9500 . ?
C5 C6 1.345(12) . ?
C6 H6 0.9500 . ?
C10 H10 0.9500 . ?
C10 C11 1.398(12) . ?
C11 H11 0.9500 . ?
C11 C12 1.310(13) . ?
C12 H12 0.9500 . ?
C13 H13 0.9500 . ?
C13 C14 1.357(10) . ?
C14 H14 0.9500 . ?
C14 C15 1.384(11) . ?
C15 H15 0.9500 . ?
C15 C16 1.363(11) . ?
C16 H16 0.9500 . ?
C16 C17 1.371(11) . ?
C17 C18 1.510(10) . ?
C18 H18A 0.9900 . ?
C18 H18B 0.9900 . ?
C30 H30A 0.9900 . ?
C30 H30B 0.9900 . ?
C30 C31 1.477(12) . ?
C31 H31A 0.9900 . ?
C31 H31B 0.9900 . ?
C38 H38A 0.9900 . ?
C38 H38B 0.9900 . ?
C38 C39 1.492(10) . ?
C39 C40 1.410(13) . ?
C39 C48 1.345(12) . ?
C40 H40 0.9500 . ?
C40 C41 1.352(12) . ?
C41 H41 0.9500 . ?
C41 C42 1.381(13) . ?
C42 C43 1.457(12) . ?
C42 C47 1.397(13) . ?
C43 H43 0.9500 . ?
C43 C44 1.305(15) . ?
C44 H44 0.9500 . ?
C44 C45 1.425(15) . ?
C45 H45 0.9500 . ?
C45 C46 1.367(13) . ?
C46 H46 0.9500 . ?
C46 C47 1.361(13) . ?
C47 C48 1.447(12) . ?
C48 H48 0.9500 . ?
C37 H37A 0.9900 . ?
C37 H37B 0.9900 . ?
C37 C36 1.492(11) . ?
C36 C35 1.400(12) . ?
C35 H35 0.9500 . ?
C35 C34 1.378(13) . ?
C34 H34 0.9500 . ?
C34 C33 1.382(14) . ?
C33 H33 0.9500 . ?
C33 C32 1.376(12) . ?
C32 H32 0.9500 . ?
C19 H19A 0.9900 . ?
C19 H19B 0.9900 . ?
C19 C20 1.509(13) . ?
C20 C29 1.362(15) . ?
C20 C21 1.384(15) . ?
C29 H29 0.9500 . ?
C29 C28 1.413(13) . ?
C28 C27 1.463(15) . ?
C28 C23 1.436(17) . ?
C27 H27 0.9500 . ?
C27 C26 1.363(16) . ?
C26 H26 0.9500 . ?
C26 C25 1.411(18) . ?
C25 H25 0.9500 . ?
C25 C24 1.399(18) . ?
C24 H24 0.9500 . ?
C24 C23 1.446(15) . ?
C23 C22 1.354(17) . ?
C22 H22 0.9500 . ?
C22 C21 1.366(14) . ?
C21 H21 0.9500 . ?
B1 H1 1.0000 . ?
Cl1 O1 1.487(9) . ?
Cl1 O2 1.424(9) . ?
Cl1 O3 1.426(9) . ?
Cl1 O4 1.428(9) . ?
Cl1A O1A 1.427(6) . ?
Cl1A O2A 1.435(6) . ?
Cl1A O3A 1.439(6) . ?
Cl1A O4A 1.436(7) . ?
C19A H19C 0.9900 . ?
C19A H19D 0.9900 . ?
C19A C20A 1.51(2) . ?
C20A C29A 1.37(2) . ?
C20A C21A 1.39(2) . ?
C29A H29A 0.9500 . ?
C29A C28A 1.42(2) . ?
C28A C27A 1.46(2) . ?
C28A C23A 1.44(2) . ?
C27A H27A 0.9500 . ?
C27A C26A 1.36(2) . ?
C26A H26A 0.9500 . ?
C26A C25A 1.42(3) . ?
C25A H25A 0.9500 . ?
C25A C24A 1.38(3) . ?
C24A H24A 0.9500 . ?
C24A C23A 1.46(2) . ?
C23A C22A 1.35(2) . ?
C22A H22A 0.9500 . ?
C22A C21A 1.37(2) . ?
C21A H21A 0.9500 . ?

loop_
_geom_torsion_atom_site_label_1
_geom_torsion_atom_site_label_2
_geom_torsion_atom_site_label_3
_geom_torsion_atom_site_label_4
_geom_torsion
_geom_torsion_site_symmetry_1
_geom_torsion_site_symmetry_2
_geom_torsion_site_symmetry_3
_geom_torsion_site_symmetry_4
_geom_torsion_publ_flag
Fe1 N5 N12 C9 -171.1(7) . . . . ?
Fe1 N5 N12 B1 -0.2(11) . . . . ?
Fe1 N5 C7 C8 167.6(7) . . . . ?
Fe1 N4 N11 C6 178.6(5) . . . . ?
Fe1 N4 N11 B1 3.5(9) . . . . ?
Fe1 N4 C4 C5 -179.0(5) . . . . ?
Fe1 N6 N13 C12 179.1(5) . . . . ?
Fe1 N6 N13 B1 5.7(7) . . . . ?
Fe1 N6 C10 C11 178.8(6) . . . . ?
Fe2 N10 C13 C14 177.8(5) . . . . ?
Fe2 N10 C17 C16 -177.0(6) . . . . ?
Fe2 N10 C17 C18 4.9(8) . . . . ?
Fe2 N7 C31 C30 45.8(7) . . . . ?
Fe2 N7 C38 C39 173.6(6) . . . . ?
Fe2 N7 C37 C36 41.2(7) . . . . ?
Fe2 N9 C36 C37 -0.3(9) . . . . ?
Fe2 N9 C36 C35 179.5(8) . . . . ?
Fe2 N9 C32 C33 -176.6(6) . . . . ?
Fe2 N8 C18 C17 43.5(8) . . . . ?
Fe2 N8 C30 C31 43.1(7) . . . . ?
Fe2 N8 C19 C20 174.2(7) . . . . ?
Fe2 N8 C19A C20A 160(3) . . . . ?
N5 N12 C9 C8 1.8(12) . . . . ?
N5 N12 B1 N11 -57.9(10) . . . . ?
N5 N12 B1 N13 58.2(11) . . . . ?
N5 C7 C8 C9 2.4(12) . . . . ?
N12 N5 C7 C8 -1.3(11) . . . . ?
N4 N11 C6 C5 1.6(8) . . . . ?
N4 N11 B1 N12 56.3(9) . . . . ?
N4 N11 B1 N13 -59.2(9) . . . . ?
N4 C4 C5 C6 -0.7(9) . . . . ?
N11 N4 C4 C5 1.6(8) . . . . ?
N6 N13 C12 C11 3.5(9) . . . . ?
N6 N13 B1 N12 -61.6(9) . . . . ?
N6 N13 B1 N11 53.5(8) . . . . ?
N6 C10 C11 C12 1.3(10) . . . . ?
N13 N6 C10 C11 0.8(8) . . . . ?
N10 C13 C14 C15 -0.8(11) . . . . ?
N10 C17 C18 N8 -34.0(10) . . . . ?
N7 C38 C39 C40 -96.5(9) . . . . ?
N7 C38 C39 C48 87.7(10) . . . . ?
N7 C37 C36 N9 -29.0(10) . . . . ?
N7 C37 C36 C35 151.2(8) . . . . ?
N9 C36 C35 C34 -1.9(16) . . . . ?
N8 C30 C31 N7 -62.2(8) . . . . ?
N8 C19 C20 C29 82.5(12) . . . . ?
N8 C19 C20 C21 -102.3(11) . . . . ?
N8 C19A C20A C29A 89(6) . . . . ?
N8 C19A C20A C21A -99(5) . . . . ?
C7 N5 N12 C9 -0.4(11) . . . . ?
C7 N5 N12 B1 170.5(8) . . . . ?
C7 C8 C9 N12 -2.5(12) . . . . ?
C9 N12 B1 N11 110.8(12) . . . . ?
C9 N12 B1 N13 -133.1(11) . . . . ?
C4 N4 N11 C6 -2.0(7) . . . . ?
C4 N4 N11 B1 -177.0(7) . . . . ?
C4 C5 C6 N11 -0.6(9) . . . . ?
C6 N11 B1 N12 -117.3(8) . . . . ?
C6 N11 B1 N13 127.2(8) . . . . ?
C10 N6 N13 C12 -2.5(7) . . . . ?
C10 N6 N13 B1 -176.0(6) . . . . ?
C10 C11 C12 N13 -2.9(10) . . . . ?
C12 N13 B1 N12 127.0(9) . . . . ?
C12 N13 B1 N11 -117.9(9) . . . . ?
C13 N10 C17 C16 0.9(10) . . . . ?
C13 N10 C17 C18 -177.1(6) . . . . ?
C13 C14 C15 C16 0.5(11) . . . . ?
C14 C15 C16 C17 0.5(12) . . . . ?
C15 C16 C17 N10 -1.2(12) . . . . ?
C15 C16 C17 C18 176.7(8) . . . . ?
C16 C17 C18 N8 148.0(7) . . . . ?
C17 N10 C13 C14 0.1(10) . . . . ?
C18 N8 C30 C31 156.7(6) . . . . ?
C18 N8 C19 C20 54.1(12) . . . . ?
C18 N8 C19A C20A 50(3) . . . . ?
C30 N8 C18 C17 -69.3(8) . . . . ?
C30 N8 C19 C20 -68.1(11) . . . . ?
C30 N8 C19A C20A -73(4) . . . . ?
C31 N7 C38 C39 -68.5(9) . . . . ?
C31 N7 C37 C36 -72.0(8) . . . . ?
C38 N7 C31 C30 -76.9(8) . . . . ?
C38 N7 C37 C36 164.7(6) . . . . ?
C38 C39 C40 C41 -173.6(8) . . . . ?
C38 C39 C48 C47 178.1(7) . . . . ?
C39 C40 C41 C42 -4.2(13) . . . . ?
C40 C39 C48 C47 2.1(12) . . . . ?
C40 C41 C42 C43 179.6(8) . . . . ?
C40 C41 C42 C47 1.7(12) . . . . ?
C41 C42 C43 C44 176.9(8) . . . . ?
C41 C42 C47 C46 -179.2(8) . . . . ?
C41 C42 C47 C48 2.4(12) . . . . ?
C42 C43 C44 C45 4.3(13) . . . . ?
C42 C47 C48 C39 -4.3(12) . . . . ?
C43 C42 C47 C46 2.9(12) . . . . ?
C43 C42 C47 C48 -175.6(7) . . . . ?
C43 C44 C45 C46 -1.1(14) . . . . ?
C44 C45 C46 C47 -1.1(13) . . . . ?
C45 C46 C47 C42 0.1(13) . . . . ?
C45 C46 C47 C48 178.5(8) . . . . ?
C46 C47 C48 C39 177.2(8) . . . . ?
C47 C42 C43 C44 -5.1(12) . . . . ?
C48 C39 C40 C41 2.3(13) . . . . ?
C37 N7 C31 C30 159.1(7) . . . . ?
C37 N7 C38 C39 54.6(9) . . . . ?
C37 C36 C35 C34 177.9(10) . . . . ?
C36 N9 C32 C33 0.1(12) . . . . ?
C36 C35 C34 C33 -1.2(17) . . . . ?
C35 C34 C33 C32 3.5(16) . . . . ?
C34 C33 C32 N9 -3.1(14) . . . . ?
C32 N9 C36 C37 -177.3(7) . . . . ?
C32 N9 C36 C35 2.5(12) . . . . ?
C19 N8 C18 C17 168.4(7) . . . . ?
C19 N8 C30 C31 -80.2(8) . . . . ?
C19 C20 C29 C28 174.2(9) . . . . ?
C19 C20 C21 C22 -171.6(9) . . . . ?
C20 C29 C28 C27 177.3(10) . . . . ?
C20 C29 C28 C23 -2.9(14) . . . . ?
C29 C20 C21 C22 3.7(15) . . . . ?
C29 C28 C27 C26 175.3(10) . . . . ?
C29 C28 C23 C24 -173.5(9) . . . . ?
C29 C28 C23 C22 3.9(15) . . . . ?
C28 C27 C26 C25 0.1(18) . . . . ?
C28 C23 C22 C21 -1.2(16) . . . . ?
C27 C28 C23 C24 6.3(15) . . . . ?
C27 C28 C23 C22 -176.3(10) . . . . ?
C27 C26 C25 C24 2.4(19) . . . . ?
C26 C25 C24 C23 -0.5(17) . . . . ?
C25 C24 C23 C28 -3.7(15) . . . . ?
C25 C24 C23 C22 179.0(11) . . . . ?
C24 C23 C22 C21 176.1(10) . . . . ?
C23 C28 C27 C26 -4.5(16) . . . . ?
C23 C22 C21 C20 -2.7(17) . . . . ?
C21 C20 C29 C28 -0.9(15) . . . . ?
B1 N12 C9 C8 -167.5(10) . . . . ?
B1 N11 C6 C5 175.7(8) . . . . ?
B1 N13 C12 C11 175.4(8) . . . . ?
C19A N8 C18 C17 157.0(16) . . . . ?
C19A N8 C30 C31 -85.7(17) . . . . ?
C19A C20A C29A C28A 180(5) . . . . ?
C19A C20A C21A C22A -179(4) . . . . ?
C20A C29A C28A C27A -174(5) . . . . ?
C20A C29A C28A C23A -9(9) . . . . ?
C29A C20A C21A C22A -7(8) . . . . ?
C29A C28A C27A C26A 172(6) . . . . ?
C29A C28A C23A C24A -178(6) . . . . ?
C29A C28A C23A C22A 8(10) . . . . ?
C28A C27A C26A C25A 1(10) . . . . ?
C28A C23A C22A C21A -6(9) . . . . ?
C27A C28A C23A C24A -13(10) . . . . ?
C27A C28A C23A C22A 173(6) . . . . ?
C27A C26A C25A C24A -4(10) . . . . ?
C26A C25A C24A C23A -2(9) . . . . ?
C25A C24A C23A C28A 10(9) . . . . ?
C25A C24A C23A C22A -176(6) . . . . ?
C24A C23A C22A C21A -180(5) . . . . ?
C23A C28A C27A C26A 7(10) . . . . ?
C23A C22A C21A C20A 6(9) . . . . ?
C21A C20A C29A C28A 8(8) . . . . ?

loop_
_smtbx_masks_void_nr
_smtbx_masks_void_average_x
_smtbx_masks_void_average_y
_smtbx_masks_void_average_z
_smtbx_masks_void_volume
_smtbx_masks_void_count_electrons
_smtbx_masks_void_content
1 0.000 0.000 0.000 262.5 17.1 '1.6 H2O'
